data_1553384
loop_
_publ_author_name
'Wei, Wen-Jun'
'Song, Qiu-Yan'
'Zheng, Zai-Qin'
'Yao, Xiaojun'
'Li, Ya'
'Gao, Kun'

_publ_section_title
;
 Phytotoxic ent-Isopimarane-Type Diterpenoids from Euphorbia hylonoma.
;
_journal_issue 11
_journal_name_full 'Journal of natural products'
_journal_page_first 2381
_journal_page_last 2391
_journal_paper_doi 10.1021/acs.jnatprod.8b00365
_journal_volume 81
_journal_year 2018
_chemical_absolute_configuration unk
_chemical_formula_moiety 'C20 H30 O4, H2 O'
_chemical_formula_sum 'C20 H32 O5'
_chemical_formula_weight 352.45
_space_group_crystal_system monoclinic
_space_group_IT_number 4
_space_group_name_Hall 'P 2yb'
_space_group_name_H-M_alt 'P 1 21 1'
_atom_sites_solution_hydrogens mixed
_atom_sites_solution_primary direct
_audit_creation_date 2018-01-10
_audit_creation_method
;
Olex2 1.2
(compiled 2017.03.28 svn.r3405 for OlexSys, GUI svn.r5337)
;
_cell_angle_alpha 90
_cell_angle_beta 98.677(8)
_cell_angle_gamma 90
_cell_formula_units_Z 2
_cell_length_a 11.0078(9)
_cell_length_b 6.8749(8)
_cell_length_c 12.6547(12)
_cell_measurement_reflns_used 606
_cell_measurement_temperature 296.56(10)
_cell_measurement_theta_max 21.4540
_cell_measurement_theta_min 3.7340
_cell_volume 946.72(16)
_computing_cell_refinement
;
CrysAlisPro, Agilent Technologies,
Version 1.171.36.28 (release 01-02-2013 CrysAlis171 .NET)
(compiled Feb  1 2013,16:14:44)
;
_computing_data_collection
;
CrysAlisPro, Agilent Technologies,
Version 1.171.36.28 (release 01-02-2013 CrysAlis171 .NET)
(compiled Feb  1 2013,16:14:44)
;
_computing_data_reduction
;
CrysAlisPro, Agilent Technologies,
Version 1.171.36.28 (release 01-02-2013 CrysAlis171 .NET)
(compiled Feb  1 2013,16:14:44)
;
_computing_molecular_graphics 'Olex2 (Dolomanov et al., 2009)'
_computing_publication_material 'Olex2 (Dolomanov et al., 2009)'
_computing_structure_refinement 'ShelXL (Sheldrick, 2015)'
_computing_structure_solution 'ShelXS (Sheldrick, 2008)'
_diffrn_ambient_temperature 296.56(10)
_diffrn_detector_area_resol_mean 16.0733
_diffrn_measured_fraction_theta_full 0.997
_diffrn_measured_fraction_theta_max 0.998
_diffrn_measurement_details
;
#__ type_ start__ end____ width___ exp.time_
  1 omega   -7.00   19.00   2.0000    6.0000
omega____ theta____ kappa____ phi______ frames
    -      -19.5055  -99.0000    0.0000 13

#__ type_ start__ end____ width___ exp.time_
  2 omega   70.00  100.00   2.0000    6.0000
omega____ theta____ kappa____ phi______ frames
    -       22.7867  178.0000 -180.0000 15

#__ type_ start__ end____ width___ exp.time_
  3 omega  -48.00   72.00   2.0000    6.0000
omega____ theta____ kappa____ phi______ frames
    -       22.7867    0.0000  -90.0000 60

#__ type_ start__ end____ width___ exp.time_
  4 omega   49.00  105.00   2.0000    6.0000
omega____ theta____ kappa____ phi______ frames
    -       22.7867 -178.0000    0.0000 28
;
_diffrn_measurement_device_type 'SuperNova, Dual, Cu at zero, Eos'
_diffrn_measurement_method '\w scans'
_diffrn_orient_matrix_UB_11 0.0105127000
_diffrn_orient_matrix_UB_12 0.0630459000
_diffrn_orient_matrix_UB_13 -0.0420230000
_diffrn_orient_matrix_UB_21 0.0162407000
_diffrn_orient_matrix_UB_22 -0.0810949000
_diffrn_orient_matrix_UB_23 -0.0296703000
_diffrn_orient_matrix_UB_31 -0.0622197000
_diffrn_orient_matrix_UB_32 -0.0104519000
_diffrn_orient_matrix_UB_33 -0.0237896000
_diffrn_radiation_monochromator mirror
_diffrn_radiation_type MoK\a
_diffrn_radiation_wavelength 0.71073
_diffrn_reflns_av_R_equivalents 0.0441
_diffrn_reflns_av_unetI/netI 0.1019
_diffrn_reflns_Laue_measured_fraction_full 0.997
_diffrn_reflns_Laue_measured_fraction_max 0.998
_diffrn_reflns_limit_h_max 13
_diffrn_reflns_limit_h_min -13
_diffrn_reflns_limit_k_max 8
_diffrn_reflns_limit_k_min -7
_diffrn_reflns_limit_l_max 14
_diffrn_reflns_limit_l_min -15
_diffrn_reflns_number 3645
_diffrn_reflns_point_group_measured_fraction_full 0.703
_diffrn_reflns_point_group_measured_fraction_max 0.696
_diffrn_reflns_theta_full 25.242
_diffrn_reflns_theta_max 26.007
_diffrn_reflns_theta_min 3.257
_diffrn_source 'SuperNova (Mo) X-ray Source'
_exptl_absorpt_coefficient_mu 0.087
_exptl_absorpt_correction_T_max 1.00000
_exptl_absorpt_correction_T_min 0.08642
_exptl_absorpt_correction_type multi-scan
_exptl_absorpt_process_details
;
CrysAlisPro, Agilent Technologies,
Version 1.171.36.28 (release 01-02-2013 CrysAlis171 .NET)
(compiled Feb  1 2013,16:14:44)
Empirical absorption correction using spherical harmonics,
 implemented in SCALE3 ABSPACK scaling algorithm.
;
_exptl_crystal_colour 'clear light colourless'
_exptl_crystal_colour_lustre clear
_exptl_crystal_colour_modifier light
_exptl_crystal_colour_primary colourless
_exptl_crystal_density_diffrn 1.236
_exptl_crystal_description block
_exptl_crystal_F_000 384
_exptl_crystal_size_max 0.22
_exptl_crystal_size_mid 0.15
_exptl_crystal_size_min 0.14
_refine_diff_density_max 0.264
_refine_diff_density_min -0.272
_refine_diff_density_rms 0.047
_refine_ls_abs_structure_details
;
 Flack x determined using 246 quotients [(I+)-(I-)]/[(I+)+(I-)]
 (Parsons, Flack and Wagner, Acta Cryst. B69 (2013) 249-259).
;
_refine_ls_abs_structure_Flack -3.1(10)
_refine_ls_extinction_method none
_refine_ls_goodness_of_fit_ref 1.002
_refine_ls_hydrogen_treatment mixed
_refine_ls_matrix_type full
_refine_ls_number_parameters 239
_refine_ls_number_reflns 2594
_refine_ls_number_restraints 1
_refine_ls_restrained_S_all 1.002
_refine_ls_R_factor_all 0.1126
_refine_ls_R_factor_gt 0.0631
_refine_ls_shift/su_max 0.000
_refine_ls_shift/su_mean 0.000
_refine_ls_structure_factor_coef Fsqd
_refine_ls_weighting_details 'w=1/[\s^2^(Fo^2^)+(0.0421P)^2^] where P=(Fo^2^+2Fc^2^)/3'
_refine_ls_weighting_scheme calc
_refine_ls_wR_factor_gt 0.1134
_refine_ls_wR_factor_ref 0.1435
_reflns_Friedel_coverage 0.282
_reflns_Friedel_fraction_full 0.348
_reflns_Friedel_fraction_max 0.336
_reflns_number_gt 1512
_reflns_number_total 2594
_reflns_threshold_expression 'I > 2\s(I)'
_cod_data_source_file np8b00365_si_001.cif
_cod_data_source_block ch_1_25_15
_cod_database_code 1553384
_shelx_shelxl_version_number 2014/7
_chemical_oxdiff_formula 'C H O N'
_shelx_space_group_comment
;
The symmetry employed for this shelxl refinement is uniquely defined
by the following loop, which should always be used as a source of
symmetry information in preference to the above space-group names.
They are only intended as comments.
;
_reflns_odcompleteness_completeness 99.72
_reflns_odcompleteness_iscentric 1
_reflns_odcompleteness_theta 26.32
_olex2_refinement_description
;
1. Fixed Uiso
 At 1.2 times of:
  All C(H) groups, All C(H,H) groups
 At 1.5 times of:
  All C(H,H,H) groups, All O(H) groups, All O(H,H) groups
2.a Free rotating group:
 O5(H5A,H5B)
2.b Ternary CH refined with riding coordinates:
 C3(H3A), C5(H5), C9(H9), C11(H11), C12(H12)
2.c Secondary CH2 refined with riding coordinates:
 C1(H1A,H1B), C6(H6A,H6B), C14(H14A,H14B)
2.d Aromatic/amide H refined with riding coordinates:
 C7(H7), C15(H15)
2.e X=CH2 refined with riding coordinates:
 C16(H16A,H16B)
2.f Idealised Me refined as rotating group:
 C17(H17A,H17B,H17C), C18(H18A,H18B,H18C), C19(H19A,H19B,H19C), C20(H20A,H20B,
 H20C)
2.g Idealised tetrahedral OH refined as rotating group:
 O2(H2), O3(H3)
;
_olex2_date_sample_data_collection 2017-05-23
_olex2_submission_special_instructions 'No special instructions were received'

loop_
_space_group_symop_operation_xyz
'x, y, z'
'-x, y+1/2, -z'

loop_
_atom_site_label
_atom_site_type_symbol
_atom_site_fract_x
_atom_site_fract_y
_atom_site_fract_z
_atom_site_U_iso_or_equiv
_atom_site_adp_type
_atom_site_occupancy
_atom_site_site_symmetry_order
_atom_site_calc_flag
_atom_site_refinement_flags_posn
O1 O 0.4032(3) 0.5698(8) 0.8993(3) 0.0568(13) Uani 1 1 d .
O2 O 0.2104(3) 0.3708(7) 0.9412(3) 0.0510(13) Uani 1 1 d .
H2 H 0.2335 0.4802 0.9608 0.077 Uiso 1 1 calc GR
O3 O 0.7737(3) 0.1589(7) 0.8944(3) 0.0455(12) Uani 1 1 d .
H3 H 0.8292 0.2389 0.8959 0.068 Uiso 1 1 calc GR
O4 O 0.8624(4) -0.1881(9) 0.8383(4) 0.0595(14) Uani 1 1 d .
H4 H 0.860(9) -0.14(2) 0.896(8) 0.17(5) Uiso 1 1 d .
C1 C 0.5262(4) 0.2957(10) 0.8693(4) 0.0389(15) Uani 1 1 d .
H1A H 0.5629 0.2267 0.9331 0.047 Uiso 1 1 calc R
H1B H 0.5848 0.3922 0.8529 0.047 Uiso 1 1 calc R
C2 C 0.4141(5) 0.3955(10) 0.8914(4) 0.0394(15) Uani 1 1 d .
C3 C 0.3107(4) 0.2641(10) 0.9126(4) 0.0377(15) Uani 1 1 d .
H3A H 0.3424 0.1801 0.9731 0.045 Uiso 1 1 calc R
C4 C 0.2689(4) 0.1300(10) 0.8140(4) 0.0376(15) Uani 1 1 d .
C5 C 0.3848(4) 0.0271(10) 0.7849(4) 0.0352(14) Uani 1 1 d .
H5 H 0.4104 -0.0628 0.8442 0.042 Uiso 1 1 calc R
C6 C 0.3535(5) -0.1022(11) 0.6873(5) 0.0498(18) Uani 1 1 d .
H6A H 0.2988 -0.2049 0.7037 0.060 Uiso 1 1 calc R
H6B H 0.3099 -0.0257 0.6292 0.060 Uiso 1 1 calc R
C7 C 0.4645(4) -0.1923(11) 0.6511(4) 0.0449(16) Uani 1 1 d .
H7 H 0.4517 -0.2848 0.5970 0.054 Uiso 1 1 calc R
C8 C 0.5807(5) -0.1481(10) 0.6918(4) 0.0415(15) Uani 1 1 d .
C9 C 0.6084(4) -0.0004(9) 0.7799(4) 0.0331(14) Uani 1 1 d .
H9 H 0.6092 -0.0722 0.8469 0.040 Uiso 1 1 calc R
C10 C 0.5013(4) 0.1488(10) 0.7748(4) 0.0329(13) Uani 1 1 d .
C11 C 0.7370(4) 0.0937(10) 0.7865(4) 0.0377(15) Uani 1 1 d .
H11 H 0.7313 0.2063 0.7386 0.045 Uiso 1 1 calc R
C12 C 0.8361(5) -0.0432(11) 0.7582(4) 0.0437(16) Uani 1 1 d .
H12 H 0.9109 0.0323 0.7551 0.052 Uiso 1 1 calc R
C13 C 0.7996(5) -0.1457(11) 0.6507(4) 0.0470(18) Uani 1 1 d .
C14 C 0.6849(5) -0.2648(11) 0.6582(5) 0.0491(18) Uani 1 1 d .
H14A H 0.6569 -0.3234 0.5891 0.059 Uiso 1 1 calc R
H14B H 0.7061 -0.3693 0.7092 0.059 Uiso 1 1 calc R
C15 C 0.9052(6) -0.2687(15) 0.6257(6) 0.076(3) Uani 1 1 d .
H15 H 0.9796 -0.2020 0.6359 0.092 Uiso 1 1 calc R
C16 C 0.9153(10) -0.431(2) 0.5961(7) 0.129(5) Uani 1 1 d .
H16A H 0.8466 -0.5111 0.5834 0.155 Uiso 1 1 calc R
H16B H 0.9918 -0.4778 0.5856 0.155 Uiso 1 1 calc R
C17 C 0.7732(5) 0.0088(13) 0.5612(4) 0.066(2) Uani 1 1 d .
H17A H 0.7025 0.0838 0.5717 0.099 Uiso 1 1 calc GR
H17B H 0.7579 -0.0549 0.4929 0.099 Uiso 1 1 calc GR
H17C H 0.8430 0.0933 0.5634 0.099 Uiso 1 1 calc GR
C18 C 0.1807(5) -0.0206(12) 0.8485(5) 0.057(2) Uani 1 1 d .
H18A H 0.2256 -0.1096 0.8983 0.086 Uiso 1 1 calc GR
H18B H 0.1419 -0.0909 0.7870 0.086 Uiso 1 1 calc GR
H18C H 0.1191 0.0440 0.8819 0.086 Uiso 1 1 calc GR
C19 C 0.1974(5) 0.2585(12) 0.7255(4) 0.055(2) Uani 1 1 d .
H19A H 0.1168 0.2847 0.7423 0.083 Uiso 1 1 calc GR
H19B H 0.1905 0.1917 0.6583 0.083 Uiso 1 1 calc GR
H19C H 0.2406 0.3788 0.7210 0.083 Uiso 1 1 calc GR
C20 C 0.4875(5) 0.2695(11) 0.6714(4) 0.0468(17) Uani 1 1 d .
H20A H 0.5638 0.3339 0.6661 0.070 Uiso 1 1 calc GR
H20B H 0.4240 0.3647 0.6726 0.070 Uiso 1 1 calc GR
H20C H 0.4663 0.1852 0.6110 0.070 Uiso 1 1 calc GR
O5 O 0.9492(4) -0.5709(9) 0.8855(6) 0.0817(17) Uani 1 1 d .
H5A H 0.9319 -0.4506 0.8789 0.123 Uiso 1 1 d G
H5B H 1.0267 -0.5857 0.8936 0.123 Uiso 1 1 d G

loop_
_atom_site_aniso_label
_atom_site_aniso_U_11
_atom_site_aniso_U_22
_atom_site_aniso_U_33
_atom_site_aniso_U_23
_atom_site_aniso_U_13
_atom_site_aniso_U_12
O1 0.061(3) 0.049(4) 0.063(3) -0.007(3) 0.016(2) 0.007(2)
O2 0.042(2) 0.059(4) 0.053(2) -0.009(3) 0.0094(18) 0.003(2)
O3 0.036(2) 0.060(3) 0.040(2) -0.010(2) 0.0039(16) -0.011(2)
O4 0.065(3) 0.059(4) 0.051(3) -0.003(3) -0.002(2) 0.022(3)
C1 0.038(3) 0.036(4) 0.043(3) -0.007(3) 0.007(2) -0.004(3)
C2 0.041(3) 0.043(5) 0.032(3) -0.006(3) 0.002(2) -0.002(3)
C3 0.035(3) 0.045(4) 0.034(3) -0.001(3) 0.007(2) 0.012(3)
C4 0.033(3) 0.039(4) 0.040(3) 0.000(3) 0.003(2) 0.000(3)
C5 0.031(3) 0.040(4) 0.034(3) 0.001(3) 0.004(2) -0.005(3)
C6 0.042(3) 0.051(5) 0.055(3) -0.012(4) 0.004(3) -0.004(3)
C7 0.049(3) 0.042(4) 0.043(3) -0.012(3) 0.005(3) -0.006(3)
C8 0.044(3) 0.041(4) 0.039(3) -0.003(3) 0.006(2) 0.001(3)
C9 0.036(3) 0.036(4) 0.027(2) -0.001(3) 0.004(2) -0.006(3)
C10 0.030(3) 0.035(4) 0.033(3) -0.001(3) 0.002(2) -0.001(3)
C11 0.038(3) 0.041(4) 0.034(3) -0.006(3) 0.007(2) -0.003(3)
C12 0.035(3) 0.053(5) 0.041(3) -0.006(3) -0.001(2) 0.007(3)
C13 0.037(3) 0.060(5) 0.046(3) -0.010(4) 0.010(2) -0.001(3)
C14 0.048(3) 0.049(5) 0.049(3) -0.013(3) 0.005(3) 0.007(3)
C15 0.054(4) 0.100(9) 0.072(5) -0.042(5) -0.001(3) 0.022(5)
C16 0.152(8) 0.136(13) 0.093(7) -0.034(8) -0.004(6) 0.079(9)
C17 0.063(4) 0.098(8) 0.037(3) -0.003(4) 0.012(3) -0.005(4)
C18 0.040(3) 0.067(6) 0.065(4) -0.006(4) 0.010(3) 0.003(3)
C19 0.052(4) 0.065(6) 0.044(3) -0.004(4) -0.006(3) 0.020(4)
C20 0.045(3) 0.049(5) 0.044(3) 0.009(3) 0.001(2) 0.001(3)
O5 0.049(3) 0.068(4) 0.129(4) 0.015(4) 0.017(3) -0.003(3)

loop_
_atom_type_symbol
_atom_type_description
_atom_type_scat_dispersion_real
_atom_type_scat_dispersion_imag
_atom_type_scat_source
C C 0.0033 0.0016 'International Tables Vol C Tables 4.2.6.8 and 6.1.1.4'
H H 0.0000 0.0000 'International Tables Vol C Tables 4.2.6.8 and 6.1.1.4'
O O 0.0106 0.0060 'International Tables Vol C Tables 4.2.6.8 and 6.1.1.4'

loop_
_geom_angle_atom_site_label_1
_geom_angle_atom_site_label_2
_geom_angle_atom_site_label_3
_geom_angle
C3 O2 H2 109.5
C11 O3 H3 109.5
C12 O4 H4 108(10)
H1A C1 H1B 107.8
C2 C1 H1A 109.0
C2 C1 H1B 109.0
C2 C1 C10 113.0(4)
C10 C1 H1A 109.0
C10 C1 H1B 109.0
O1 C2 C1 124.9(6)
O1 C2 C3 119.5(5)
C1 C2 C3 115.5(6)
O2 C3 C2 111.9(6)
O2 C3 H3A 107.7
O2 C3 C4 111.2(4)
C2 C3 H3A 107.7
C2 C3 C4 110.5(4)
C4 C3 H3A 107.7
C5 C4 C3 107.7(4)
C18 C4 C3 107.2(4)
C18 C4 C5 109.9(5)
C18 C4 C19 108.6(4)
C19 C4 C3 107.3(5)
C19 C4 C5 115.8(4)
C4 C5 H5 104.9
C4 C5 C10 119.5(5)
C6 C5 C4 111.5(4)
C6 C5 H5 104.9
C6 C5 C10 109.7(4)
C10 C5 H5 104.9
C5 C6 H6A 108.9
C5 C6 H6B 108.9
H6A C6 H6B 107.8
C7 C6 C5 113.2(4)
C7 C6 H6A 108.9
C7 C6 H6B 108.9
C6 C7 H7 117.9
C8 C7 C6 124.3(6)
C8 C7 H7 117.9
C7 C8 C9 120.8(5)
C7 C8 C14 119.5(6)
C9 C8 C14 119.2(4)
C8 C9 H9 106.0
C8 C9 C10 110.3(4)
C8 C9 C11 113.8(4)
C10 C9 H9 106.0
C11 C9 H9 106.0
C11 C9 C10 114.1(5)
C5 C10 C1 109.8(4)
C5 C10 C9 105.8(5)
C9 C10 C1 110.5(4)
C20 C10 C1 106.7(5)
C20 C10 C5 112.6(4)
C20 C10 C9 111.5(4)
O3 C11 C9 107.8(4)
O3 C11 H11 108.9
O3 C11 C12 107.9(4)
C9 C11 H11 108.9
C12 C11 C9 114.2(5)
C12 C11 H11 108.9
O4 C12 C11 110.0(4)
O4 C12 H12 108.5
O4 C12 C13 108.0(6)
C11 C12 H12 108.5
C11 C12 C13 113.1(4)
C13 C12 H12 108.5
C12 C13 C17 109.2(6)
C14 C13 C12 107.6(4)
C14 C13 C17 110.5(4)
C15 C13 C12 109.7(5)
C15 C13 C14 112.6(7)
C15 C13 C17 107.2(5)
C8 C14 C13 113.8(6)
C8 C14 H14A 108.8
C8 C14 H14B 108.8
C13 C14 H14A 108.8
C13 C14 H14B 108.8
H14A C14 H14B 107.7
C13 C15 H15 112.6
C16 C15 C13 134.7(10)
C16 C15 H15 112.6
C15 C16 H16A 120.0
C15 C16 H16B 120.0
H16A C16 H16B 120.0
C13 C17 H17A 109.5
C13 C17 H17B 109.5
C13 C17 H17C 109.5
H17A C17 H17B 109.5
H17A C17 H17C 109.5
H17B C17 H17C 109.5
C4 C18 H18A 109.5
C4 C18 H18B 109.5
C4 C18 H18C 109.5
H18A C18 H18B 109.5
H18A C18 H18C 109.5
H18B C18 H18C 109.5
C4 C19 H19A 109.5
C4 C19 H19B 109.5
C4 C19 H19C 109.5
H19A C19 H19B 109.5
H19A C19 H19C 109.5
H19B C19 H19C 109.5
C10 C20 H20A 109.5
C10 C20 H20B 109.5
C10 C20 H20C 109.5
H20A C20 H20B 109.5
H20A C20 H20C 109.5
H20B C20 H20C 109.5
H5A O5 H5B 109.5

loop_
_geom_bond_atom_site_label_1
_geom_bond_atom_site_label_2
_geom_bond_distance
O1 C2 1.210(8)
O2 H2 0.8200
O2 C3 1.418(6)
O3 H3 0.8200
O3 C11 1.436(6)
O4 H4 0.81(10)
O4 C12 1.420(8)
C1 H1A 0.9700
C1 H1B 0.9700
C1 C2 1.475(7)
C1 C10 1.557(8)
C2 C3 1.508(8)
C3 H3A 0.9800
C3 C4 1.563(7)
C4 C5 1.551(7)
C4 C18 1.528(8)
C4 C19 1.545(8)
C5 H5 0.9800
C5 C6 1.518(8)
C5 C10 1.552(7)
C6 H6A 0.9700
C6 H6B 0.9700
C6 C7 1.502(7)
C7 H7 0.9300
C7 C8 1.340(7)
C8 C9 1.505(8)
C8 C14 1.512(8)
C9 H9 0.9800
C9 C10 1.557(7)
C9 C11 1.546(7)
C10 C20 1.538(7)
C11 H11 0.9800
C11 C12 1.524(8)
C12 H12 0.9800
C12 C13 1.530(7)
C13 C14 1.519(8)
C13 C15 1.509(9)
C13 C17 1.549(9)
C14 H14A 0.9700
C14 H14B 0.9700
C15 H15 0.9300
C15 C16 1.187(14)
C16 H16A 0.9300
C16 H16B 0.9300
C17 H17A 0.9600
C17 H17B 0.9600
C17 H17C 0.9600
C18 H18A 0.9600
C18 H18B 0.9600
C18 H18C 0.9600
C19 H19A 0.9600
C19 H19B 0.9600
C19 H19C 0.9600
C20 H20A 0.9600
C20 H20B 0.9600
C20 H20C 0.9600
O5 H5A 0.8502
O5 H5B 0.8497

loop_
_geom_torsion_atom_site_label_1
_geom_torsion_atom_site_label_2
_geom_torsion_atom_site_label_3
_geom_torsion_atom_site_label_4
_geom_torsion
O1 C2 C3 O2 -0.5(7)
O1 C2 C3 C4 124.0(6)
O2 C3 C4 C5 177.3(5)
O2 C3 C4 C18 -64.6(6)
O2 C3 C4 C19 51.9(6)
O3 C11 C12 O4 51.0(6)
O3 C11 C12 C13 171.9(5)
O4 C12 C13 C14 61.4(6)
O4 C12 C13 C15 -61.4(7)
O4 C12 C13 C17 -178.7(4)
C1 C2 C3 O2 175.4(4)
C1 C2 C3 C4 -60.1(6)
C2 C1 C10 C5 -44.0(7)
C2 C1 C10 C9 -160.4(5)
C2 C1 C10 C20 78.2(6)
C2 C3 C4 C5 52.3(6)
C2 C3 C4 C18 170.5(5)
C2 C3 C4 C19 -73.0(6)
C3 C4 C5 C6 -178.2(5)
C3 C4 C5 C10 -48.4(6)
C4 C5 C6 C7 175.4(5)
C4 C5 C10 C1 44.0(6)
C4 C5 C10 C9 163.3(4)
C4 C5 C10 C20 -74.7(6)
C5 C6 C7 C8 -7.2(9)
C6 C5 C10 C1 174.6(5)
C6 C5 C10 C9 -66.1(5)
C6 C5 C10 C20 55.9(7)
C6 C7 C8 C9 0.2(10)
C6 C7 C8 C14 172.9(6)
C7 C8 C9 C10 -27.0(8)
C7 C8 C9 C11 -156.7(6)
C7 C8 C14 C13 145.2(6)
C8 C9 C10 C1 177.1(4)
C8 C9 C10 C5 58.3(5)
C8 C9 C10 C20 -64.5(6)
C8 C9 C11 O3 -154.8(5)
C8 C9 C11 C12 -34.8(6)
C9 C8 C14 C13 -42.1(7)
C9 C11 C12 O4 -68.9(6)
C9 C11 C12 C13 51.9(7)
C10 C1 C2 O1 -128.9(6)
C10 C1 C2 C3 55.5(6)
C10 C5 C6 C7 40.7(7)
C10 C9 C11 O3 77.4(5)
C10 C9 C11 C12 -162.6(4)
C11 C9 C10 C1 -53.4(6)
C11 C9 C10 C5 -172.2(4)
C11 C9 C10 C20 65.1(5)
C11 C12 C13 C14 -60.6(7)
C11 C12 C13 C15 176.6(6)
C11 C12 C13 C17 59.4(6)
C12 C13 C14 C8 54.4(7)
C12 C13 C15 C16 132.5(12)
C14 C8 C9 C10 160.3(5)
C14 C8 C9 C11 30.6(7)
C14 C13 C15 C16 12.7(15)
C15 C13 C14 C8 175.4(5)
C17 C13 C14 C8 -64.7(6)
C17 C13 C15 C16 -109.0(14)
C18 C4 C5 C6 65.4(6)
C18 C4 C5 C10 -164.8(4)
C19 C4 C5 C6 -58.1(7)
C19 C4 C5 C10 71.7(6)
